data_7127980
loop_
_publ_author_name
'Cui, Yanhui'
'Li, Fen'
'Zhang, Xin'

_publ_section_title
;
 Controlling fluorescence resonance energy transfer of donor-acceptor dyes
 by Diels-Alder dynamic covalent bonds.
;
_journal_issue 26
_journal_name_full 'Chemical communications (Cambridge, England)'
_journal_page_first 3275
_journal_page_last 3278
_journal_paper_doi 10.1039/d1cc00165e
_journal_volume 57
_journal_year 2021
_chemical_formula_sum 'C27 H22 N2 O4'
_chemical_formula_weight 438.47
_space_group_IT_number 4
_space_group_name_Hall 'P 2yb'
_space_group_name_H-M_alt 'P 1 21 1'
_symmetry_cell_setting monoclinic
_symmetry_space_group_name_H-M 'P 1 21 1'
_atom_sites_solution_hydrogens geom
_atom_sites_solution_primary direct
_atom_sites_solution_secondary difmap
_audit_creation_method SHELXL-97
_audit_update_record
;
2021-02-15 deposited with the CCDC.	2021-02-19 downloaded from the CCDC.
;
_cell_angle_alpha 90.00
_cell_angle_beta 92.51(3)
_cell_angle_gamma 90.00
_cell_formula_units_Z 2
_cell_length_a 5.3407(11)
_cell_length_b 12.745(3)
_cell_length_c 18.872(4)
_cell_measurement_reflns_used 3144
_cell_measurement_temperature 113(2)
_cell_measurement_theta_max 27.9304
_cell_measurement_theta_min 1.9287
_cell_volume 1283.3(5)
_computing_cell_refinement Crystalclear
_computing_data_collection Crystalclear
_computing_data_reduction Crystalclear
_computing_molecular_graphics 'Bruker SHELXTL'
_computing_publication_material 'Bruker SHELXTL'
_computing_structure_refinement 'SHELXL-97 (Sheldrick, 1997)'
_computing_structure_solution 'SHELXS-97 (Sheldrick, 1990)'
_diffrn_ambient_temperature 113(2)
_diffrn_detector_area_resol_mean 7.31
_diffrn_measured_fraction_theta_full 0.995
_diffrn_measured_fraction_theta_max 0.995
_diffrn_measurement_device_type 'Rigaku Saturn 70 CCD'
_diffrn_measurement_method '\w scans'
_diffrn_radiation_monochromator multilayer
_diffrn_radiation_source 'rotating anode'
_diffrn_radiation_type MoK\a
_diffrn_radiation_wavelength 0.71073
_diffrn_reflns_av_R_equivalents 0.0732
_diffrn_reflns_av_sigmaI/netI 0.0762
_diffrn_reflns_limit_h_max 7
_diffrn_reflns_limit_h_min -6
_diffrn_reflns_limit_k_max 16
_diffrn_reflns_limit_k_min -14
_diffrn_reflns_limit_l_max 24
_diffrn_reflns_limit_l_min -24
_diffrn_reflns_number 13159
_diffrn_reflns_theta_full 27.85
_diffrn_reflns_theta_max 27.85
_diffrn_reflns_theta_min 2.16
_diffrn_standards_decay_% 0
_diffrn_standards_interval_count 0
_diffrn_standards_interval_time 0
_diffrn_standards_number 0
_exptl_absorpt_coefficient_mu 0.077
_exptl_absorpt_correction_T_max 0.9908
_exptl_absorpt_correction_T_min 0.9848
_exptl_absorpt_correction_type multi-scan
_exptl_absorpt_process_details Crystalclear
_exptl_crystal_colour Colorless
_exptl_crystal_density_diffrn 1.135
_exptl_crystal_density_method 'not measured'
_exptl_crystal_description Prism
_exptl_crystal_F_000 460
_exptl_crystal_size_max 0.20
_exptl_crystal_size_mid 0.18
_exptl_crystal_size_min 0.12
_platon_squeeze_details
;
;
_refine_diff_density_max 0.284
_refine_diff_density_min -0.320
_refine_diff_density_rms 0.063
_refine_ls_abs_structure_details 'None, Friedel Pairs merged'
_refine_ls_extinction_coef 0.105(11)
_refine_ls_extinction_expression Fc^*^=kFc[1+0.001xFc^2^\l^3^/sin(2\q)]^-1/4^
_refine_ls_extinction_method SHELXL
_refine_ls_goodness_of_fit_ref 1.040
_refine_ls_hydrogen_treatment constr
_refine_ls_matrix_type full
_refine_ls_number_parameters 276
_refine_ls_number_reflns 3160
_refine_ls_number_restraints 37
_refine_ls_restrained_S_all 1.064
_refine_ls_R_factor_all 0.0915
_refine_ls_R_factor_gt 0.0709
_refine_ls_shift/su_max 0.000
_refine_ls_shift/su_mean 0.000
_refine_ls_structure_factor_coef Fsqd
_refine_ls_weighting_details 'calc w=1/[\s^2^(Fo^2^)+(0.1089P)^2^+0.0000P] where P=(Fo^2^+2Fc^2^)/3'
_refine_ls_weighting_scheme calc
_refine_ls_wR_factor_gt 0.1819
_refine_ls_wR_factor_ref 0.1968
_reflns_number_gt 2341
_reflns_number_total 3160
_reflns_threshold_expression >2sigma(I)
_cod_data_source_file d1cc00165e2.cif
_cod_data_source_block M
_cod_depositor_comments
;
The following automatic conversions were performed:

data item '_exptl_absorpt_correction_type' value 'MULTI-SCAN' was
changed to 'multi-scan' in accordance with the
/home/data/users/saulius/crontab/automatic-downloads/rss-feeds/RSC/lib/dictionaries/cif_core.dic
dictionary named 'cif_core.dic' version 2.4.2 last updated on
2011-04-26.

data item '_symmetry_cell_setting' value 'Monoclinic' was changed to
'monoclinic' in accordance with the
/home/data/users/saulius/crontab/automatic-downloads/rss-feeds/RSC/lib/dictionaries/cif_core.dic
dictionary named 'cif_core.dic' version 2.4.2 last updated on
2011-04-26.

Automatic conversion script
Id: cif_fix_values 7556 2019-12-06 15:28:31Z antanas 

 Adding full bibliography for 7127980.cif.
;
_cod_original_cell_volume 1283.3(4)
_cod_original_sg_symbol_H-M P2(1)
_cod_database_code 7127980

loop_
_symmetry_equiv_pos_as_xyz
'x, y, z'
'-x, y+1/2, -z'

loop_
_atom_site_label
_atom_site_type_symbol
_atom_site_fract_x
_atom_site_fract_y
_atom_site_fract_z
_atom_site_U_iso_or_equiv
_atom_site_adp_type
_atom_site_occupancy
_atom_site_symmetry_multiplicity
_atom_site_calc_flag
_atom_site_refinement_flags
_atom_site_disorder_assembly
_atom_site_disorder_group
O1 O 0.7982(6) 0.7376(2) 0.88794(18) 0.0413(8) Uani 1 1 d . . .
O2 O 0.8894(5) 0.4279(2) 1.00898(15) 0.0315(7) Uani 1 1 d . . .
O3 O 0.3553(5) 0.6039(2) 1.01950(14) 0.0275(7) Uani 1 1 d . . .
O4 O 0.2323(6) 0.4586(3) 1.14302(16) 0.0375(8) Uani 1 1 d . . .
H4 H 0.1850 0.3958 1.1449 0.056 Uiso 1 1 calc R . .
N1 N 0.8484(6) 0.5703(3) 0.93461(17) 0.0265(8) Uani 1 1 d . . .
C1 C 0.4594(7) 0.4643(3) 1.1065(2) 0.0298(9) Uani 1 1 d . . .
H1A H 0.4491 0.4171 1.0648 0.036 Uiso 1 1 calc R . .
H1B H 0.6009 0.4408 1.1382 0.036 Uiso 1 1 calc R . .
C2 C 0.5052(8) 0.5749(3) 1.0826(2) 0.0326(10) Uani 1 1 d . . .
C3 C 0.4427(8) 0.6623(3) 1.1333(2) 0.0317(10) Uani 1 1 d . . .
H3 H 0.4410 0.6582 1.1835 0.038 Uiso 1 1 calc R . .
C4 C 0.3908(8) 0.7460(4) 1.0933(2) 0.0297(9) Uani 1 1 d . . .
H4A H 0.3392 0.8133 1.1087 0.036 Uiso 1 1 calc R . .
C5 C 0.4313(7) 0.7114(3) 1.0176(2) 0.0304(9) Uani 1 1 d . . .
H5 H 0.3454 0.7551 0.9798 0.037 Uiso 1 1 calc R . .
C6 C 0.7235(8) 0.7012(3) 1.0126(2) 0.0301(9) Uani 1 1 d . . .
H6 H 0.8166 0.7630 1.0330 0.036 Uiso 1 1 calc R . .
C7 C 0.7910(8) 0.6765(3) 0.9382(2) 0.0309(9) Uani 1 1 d . . .
C8 C 0.8484(7) 0.5202(3) 0.9990(2) 0.0263(9) Uani 1 1 d . . .
C9 C 0.7725(8) 0.5996(3) 1.0554(2) 0.0289(9) Uani 1 1 d . . .
H9 H 0.9025 0.6083 1.0948 0.035 Uiso 1 1 calc R . .
C10 C 0.9102(8) 0.5172(3) 0.8689(2) 0.0320(10) Uani 1 1 d . . .
C11 C 1.1178(8) 0.4565(4) 0.8677(2) 0.0330(10) Uani 1 1 d . . .
H11 H 1.2237 0.4490 0.9091 0.040 Uiso 1 1 calc R . .
C12 C 1.1757(9) 0.4048(4) 0.8051(2) 0.0376(11) Uani 1 1 d . . .
H12 H 1.3212 0.3621 0.8040 0.045 Uiso 1 1 calc R . .
C13 C 1.0185(10) 0.4162(4) 0.7441(2) 0.0372(11) Uani 1 1 d . . .
C14 C 0.8085(10) 0.4782(4) 0.7471(2) 0.0428(12) Uani 1 1 d . . .
H14 H 0.7015 0.4867 0.7059 0.051 Uiso 1 1 calc R . .
C15 C 0.7508(9) 0.5289(4) 0.8100(3) 0.0373(11) Uani 1 1 d . . .
H15 H 0.6041 0.5707 0.8121 0.045 Uiso 1 1 calc R . .
C16 C 1.1652(7) 0.2587(2) 0.68403(18) 0.0451(12) Uani 1 1 d G . .
C17 C 1.3679(7) 0.2252(3) 0.64618(19) 0.0664(17) Uani 1 1 d G . .
H17 H 1.4556 0.2737 0.6182 0.080 Uiso 1 1 calc R . .
C18 C 1.4423(7) 0.1207(3) 0.6493(2) 0.082(2) Uani 1 1 d G . .
H18 H 1.5809 0.0979 0.6234 0.098 Uiso 1 1 calc R . .
C19 C 1.3141(9) 0.0497(2) 0.6902(2) 0.083(2) Uani 1 1 d G . .
H19 H 1.3649 -0.0217 0.6923 0.099 Uiso 1 1 calc R . .
C20 C 1.1113(8) 0.0832(2) 0.7281(2) 0.0583(15) Uani 1 1 d G . .
H20 H 1.0237 0.0346 0.7561 0.070 Uiso 1 1 calc R . .
C21 C 1.0369(6) 0.1876(3) 0.72498(17) 0.0458(12) Uani 1 1 d G . .
H21 H 0.8984 0.2105 0.7509 0.055 Uiso 1 1 calc R . .
N2 N 1.0789(9) 0.3652(4) 0.68064(19) 0.0472(11) Uani 1 1 d . . .
C22 C 1.0546(10) 0.4184(4) 0.61483(19) 0.0659(18) Uani 1 1 d GU . .
C23 C 0.9586(11) 0.3682(4) 0.5542(2) 0.088(2) Uani 1 1 d GU . .
H23 H 0.9074 0.2969 0.5564 0.106 Uiso 1 1 calc R . .
C24 C 0.9375(14) 0.4222(5) 0.4902(2) 0.121(3) Uani 1 1 d GU . .
H24 H 0.8719 0.3879 0.4487 0.145 Uiso 1 1 calc R . .
C25 C 1.0124(15) 0.5265(5) 0.4869(2) 0.127(4) Uani 1 1 d GU . .
H25 H 0.9980 0.5634 0.4432 0.153 Uiso 1 1 calc R . .
C26 C 1.1084(13) 0.5767(4) 0.5476(3) 0.104(3) Uani 1 1 d GU . .
H26 H 1.1596 0.6480 0.5453 0.124 Uiso 1 1 calc R . .
C27 C 1.1295(11) 0.5227(4) 0.6115(2) 0.086(2) Uani 1 1 d GU . .
H27 H 1.1951 0.5570 0.6530 0.103 Uiso 1 1 calc R . .

loop_
_atom_site_aniso_label
_atom_site_aniso_U_11
_atom_site_aniso_U_22
_atom_site_aniso_U_33
_atom_site_aniso_U_23
_atom_site_aniso_U_13
_atom_site_aniso_U_12
O1 0.050(2) 0.0283(17) 0.0458(18) 0.0046(14) 0.0074(14) -0.0001(15)
O2 0.0347(17) 0.0225(16) 0.0371(16) 0.0003(12) -0.0001(12) 0.0039(12)
O3 0.0295(16) 0.0208(14) 0.0315(14) 0.0017(11) -0.0062(11) -0.0034(12)
O4 0.0429(18) 0.0299(17) 0.0397(17) -0.0003(13) 0.0022(13) -0.0036(14)
N1 0.0273(18) 0.0230(18) 0.0295(18) -0.0028(13) 0.0026(14) 0.0018(14)
C1 0.025(2) 0.029(2) 0.036(2) -0.0003(17) 0.0009(16) -0.0004(17)
C2 0.030(2) 0.029(2) 0.038(2) 0.0008(17) -0.0022(17) -0.0025(18)
C3 0.029(2) 0.030(2) 0.036(2) -0.0060(17) -0.0039(17) 0.0012(18)
C4 0.026(2) 0.031(2) 0.032(2) -0.0040(16) 0.0074(16) 0.0000(17)
C5 0.024(2) 0.022(2) 0.045(2) -0.0052(17) -0.0017(17) 0.0004(16)
C6 0.032(2) 0.022(2) 0.036(2) -0.0060(16) -0.0006(17) -0.0031(17)
C7 0.031(2) 0.026(2) 0.036(2) -0.0009(17) 0.0051(17) -0.0001(18)
C8 0.024(2) 0.024(2) 0.031(2) 0.0005(15) -0.0026(15) -0.0030(16)
C9 0.028(2) 0.022(2) 0.036(2) -0.0055(16) 0.0009(16) 0.0006(17)
C10 0.038(2) 0.024(2) 0.035(2) -0.0029(16) 0.0033(18) -0.0002(18)
C11 0.030(2) 0.031(2) 0.038(2) -0.0043(18) 0.0003(17) 0.0065(18)
C12 0.043(3) 0.037(3) 0.032(2) 0.0006(18) 0.0053(19) 0.010(2)
C13 0.054(3) 0.030(2) 0.028(2) -0.0004(17) 0.0015(19) 0.011(2)
C14 0.064(3) 0.039(3) 0.025(2) 0.0016(18) -0.009(2) 0.007(2)
C15 0.035(2) 0.032(2) 0.045(3) -0.0023(19) -0.0015(19) 0.012(2)
C16 0.049(3) 0.049(3) 0.037(2) -0.008(2) -0.002(2) 0.009(2)
C17 0.067(4) 0.071(4) 0.063(4) -0.007(3) 0.027(3) 0.009(3)
C18 0.081(5) 0.077(5) 0.089(5) -0.042(4) 0.011(4) 0.021(4)
C19 0.124(7) 0.049(4) 0.074(5) -0.015(3) -0.016(4) 0.000(4)
C20 0.080(4) 0.048(4) 0.047(3) -0.003(2) -0.001(3) 0.001(3)
C21 0.043(3) 0.054(3) 0.040(3) -0.005(2) 0.004(2) 0.003(2)
N2 0.073(3) 0.046(3) 0.0234(19) -0.0008(16) 0.0108(17) 0.017(2)
C22 0.099(5) 0.060(4) 0.039(3) 0.008(3) 0.004(3) 0.024(3)
C23 0.116(6) 0.095(5) 0.052(4) -0.006(3) -0.012(4) 0.004(4)
C24 0.157(8) 0.122(7) 0.084(5) 0.012(5) 0.001(5) -0.004(6)
C25 0.164(7) 0.116(7) 0.100(6) 0.029(5) -0.011(5) -0.033(6)
C26 0.149(7) 0.090(5) 0.070(4) 0.020(4) -0.021(4) -0.007(5)
C27 0.117(5) 0.082(5) 0.058(4) 0.008(3) 0.009(4) 0.002(4)

loop_
_atom_type_symbol
_atom_type_description
_atom_type_scat_dispersion_real
_atom_type_scat_dispersion_imag
_atom_type_scat_source
C C 0.0033 0.0000 'International Tables Vol C Tables 4.2.6.8 and 6.1.1.4'
H H 0.0000 0.0000 'International Tables Vol C Tables 4.2.6.8 and 6.1.1.4'
N N 0.0061 0.0000 'International Tables Vol C Tables 4.2.6.8 and 6.1.1.4'
O O 0.0106 0.0000 'International Tables Vol C Tables 4.2.6.8 and 6.1.1.4'

loop_
_geom_angle_atom_site_label_1
_geom_angle_atom_site_label_2
_geom_angle_atom_site_label_3
_geom_angle
_geom_angle_site_symmetry_1
_geom_angle_site_symmetry_3
_geom_angle_publ_flag
C5 O3 C2 96.7(3) . . ?
C1 O4 H4 109.5 . . ?
C8 N1 C7 113.7(3) . . ?
C8 N1 C10 123.0(3) . . ?
C7 N1 C10 123.3(3) . . ?
O4 C1 C2 110.3(4) . . ?
O4 C1 H1A 109.6 . . ?
C2 C1 H1A 109.6 . . ?
O4 C1 H1B 109.6 . . ?
C2 C1 H1B 109.6 . . ?
H1A C1 H1B 108.1 . . ?
O3 C2 C1 113.1(3) . . ?
O3 C2 C3 101.6(3) . . ?
C1 C2 C3 117.2(4) . . ?
O3 C2 C9 99.1(3) . . ?
C1 C2 C9 116.7(4) . . ?
C3 C2 C9 106.7(3) . . ?
C4 C3 C2 106.2(4) . . ?
C4 C3 H3 126.9 . . ?
C2 C3 H3 126.9 . . ?
C3 C4 C5 105.4(4) . . ?
C3 C4 H4A 127.3 . . ?
C5 C4 H4A 127.3 . . ?
O3 C5 C4 101.7(3) . . ?
O3 C5 C6 101.8(3) . . ?
C4 C5 C6 105.2(3) . . ?
O3 C5 H5 115.4 . . ?
C4 C5 H5 115.4 . . ?
C6 C5 H5 115.4 . . ?
C7 C6 C9 105.8(3) . . ?
C7 C6 C5 110.7(3) . . ?
C9 C6 C5 100.6(3) . . ?
C7 C6 H6 112.9 . . ?
C9 C6 H6 112.9 . . ?
C5 C6 H6 112.9 . . ?
O1 C7 N1 124.4(4) . . ?
O1 C7 C6 127.4(4) . . ?
N1 C7 C6 108.2(3) . . ?
O2 C8 N1 125.6(4) . . ?
O2 C8 C9 125.8(4) . . ?
N1 C8 C9 108.5(3) . . ?
C8 C9 C6 103.5(3) . . ?
C8 C9 C2 111.4(3) . . ?
C6 C9 C2 101.7(3) . . ?
C8 C9 H9 113.1 . . ?
C6 C9 H9 113.1 . . ?
C2 C9 H9 113.1 . . ?
C11 C10 C15 121.7(4) . . ?
C11 C10 N1 119.6(4) . . ?
C15 C10 N1 118.7(4) . . ?
C10 C11 C12 119.7(4) . . ?
C10 C11 H11 120.1 . . ?
C12 C11 H11 120.1 . . ?
C11 C12 C13 119.9(4) . . ?
C11 C12 H12 120.1 . . ?
C13 C12 H12 120.1 . . ?
C14 C13 C12 119.1(4) . . ?
C14 C13 N2 121.1(4) . . ?
C12 C13 N2 119.8(4) . . ?
C13 C14 C15 120.7(4) . . ?
C13 C14 H14 119.6 . . ?
C15 C14 H14 119.6 . . ?
C10 C15 C14 118.9(4) . . ?
C10 C15 H15 120.5 . . ?
C14 C15 H15 120.5 . . ?
C17 C16 C21 120.0 . . ?
C17 C16 N2 121.6(3) . . ?
C21 C16 N2 118.4(3) . . ?
C16 C17 C18 120.0 . . ?
C16 C17 H17 120.0 . . ?
C18 C17 H17 120.0 . . ?
C19 C18 C17 120.0 . . ?
C19 C18 H18 120.0 . . ?
C17 C18 H18 120.0 . . ?
C18 C19 C20 120.0 . . ?
C18 C19 H19 120.0 . . ?
C20 C19 H19 120.0 . . ?
C21 C20 C19 120.0 . . ?
C21 C20 H20 120.0 . . ?
C19 C20 H20 120.0 . . ?
C20 C21 C16 120.0 . . ?
C20 C21 H21 120.0 . . ?
C16 C21 H21 120.0 . . ?
C13 N2 C22 120.5(4) . . ?
C13 N2 C16 118.9(3) . . ?
C22 N2 C16 120.6(4) . . ?
C23 C22 C27 120.0 . . ?
C23 C22 N2 121.2(4) . . ?
C27 C22 N2 118.8(4) . . ?
C22 C23 C24 120.0 . . ?
C22 C23 H23 120.0 . . ?
C24 C23 H23 120.0 . . ?
C23 C24 C25 120.0 . . ?
C23 C24 H24 120.0 . . ?
C25 C24 H24 120.0 . . ?
C26 C25 C24 120.0 . . ?
C26 C25 H25 120.0 . . ?
C24 C25 H25 120.0 . . ?
C25 C26 C27 120.0 . . ?
C25 C26 H26 120.0 . . ?
C27 C26 H26 120.0 . . ?
C26 C27 C22 120.0 . . ?
C26 C27 H27 120.0 . . ?
C22 C27 H27 120.0 . . ?

loop_
_geom_bond_atom_site_label_1
_geom_bond_atom_site_label_2
_geom_bond_distance
_geom_bond_site_symmetry_2
_geom_bond_publ_flag
O1 C7 1.229(5) . ?
O2 C8 1.210(5) . ?
O3 C5 1.430(5) . ?
O3 C2 1.453(5) . ?
O4 C1 1.423(5) . ?
O4 H4 0.8400 . ?
N1 C8 1.373(5) . ?
N1 C7 1.390(5) . ?
N1 C10 1.463(5) . ?
C1 C2 1.503(6) . ?
C1 H1A 0.9900 . ?
C1 H1B 0.9900 . ?
C2 C3 1.516(6) . ?
C2 C9 1.569(6) . ?
C3 C4 1.329(6) . ?
C3 H3 0.9500 . ?
C4 C5 1.519(6) . ?
C4 H4A 0.9500 . ?
C5 C6 1.572(6) . ?
C5 H5 1.0000 . ?
C6 C7 1.499(6) . ?
C6 C9 1.542(6) . ?
C6 H6 1.0000 . ?
C8 C9 1.536(6) . ?
C9 H9 1.0000 . ?
C10 C11 1.354(6) . ?
C10 C15 1.378(6) . ?
C11 C12 1.398(6) . ?
C11 H11 0.9500 . ?
C12 C13 1.403(6) . ?
C12 H12 0.9500 . ?
C13 C14 1.375(7) . ?
C13 N2 1.412(6) . ?
C14 C15 1.398(6) . ?
C14 H14 0.9500 . ?
C15 H15 0.9500 . ?
C16 C17 1.3900 . ?
C16 C21 1.3900 . ?
C16 N2 1.434(5) . ?
C17 C18 1.3900 . ?
C17 H17 0.9500 . ?
C18 C19 1.3900 . ?
C18 H18 0.9500 . ?
C19 C20 1.3900 . ?
C19 H19 0.9500 . ?
C20 C21 1.3900 . ?
C20 H20 0.9500 . ?
C21 H21 0.9500 . ?
N2 C22 1.416(5) . ?
C22 C23 1.3900 . ?
C22 C27 1.3900 . ?
C23 C24 1.3900 . ?
C23 H23 0.9500 . ?
C24 C25 1.3900 . ?
C24 H24 0.9500 . ?
C25 C26 1.3900 . ?
C25 H25 0.9500 . ?
C26 C27 1.3900 . ?
C26 H26 0.9500 . ?
C27 H27 0.9500 . ?

loop_
_geom_torsion_atom_site_label_1
_geom_torsion_atom_site_label_2
_geom_torsion_atom_site_label_3
_geom_torsion_atom_site_label_4
_geom_torsion
_geom_torsion_site_symmetry_1
_geom_torsion_site_symmetry_2
_geom_torsion_site_symmetry_3
_geom_torsion_site_symmetry_4
_geom_torsion_publ_flag
C5 O3 C2 C1 175.2(4) . . . . ?
C5 O3 C2 C3 48.7(4) . . . . ?
C5 O3 C2 C9 -60.5(3) . . . . ?
O4 C1 C2 O3 -78.1(4) . . . . ?
O4 C1 C2 C3 39.6(5) . . . . ?
O4 C1 C2 C9 167.8(3) . . . . ?
O3 C2 C3 C4 -29.5(4) . . . . ?
C1 C2 C3 C4 -153.3(4) . . . . ?
C9 C2 C3 C4 73.8(4) . . . . ?
C2 C3 C4 C5 -2.2(4) . . . . ?
C2 O3 C5 C4 -50.1(4) . . . . ?
C2 O3 C5 C6 58.4(4) . . . . ?
C3 C4 C5 O3 33.8(4) . . . . ?
C3 C4 C5 C6 -72.1(4) . . . . ?
O3 C5 C6 C7 79.3(4) . . . . ?
C4 C5 C6 C7 -175.0(4) . . . . ?
O3 C5 C6 C9 -32.3(4) . . . . ?
C4 C5 C6 C9 73.5(4) . . . . ?
C8 N1 C7 O1 174.5(4) . . . . ?
C10 N1 C7 O1 -3.8(6) . . . . ?
C8 N1 C7 C6 -5.0(5) . . . . ?
C10 N1 C7 C6 176.7(3) . . . . ?
C9 C6 C7 O1 -174.0(4) . . . . ?
C5 C6 C7 O1 77.8(5) . . . . ?
C9 C6 C7 N1 5.5(4) . . . . ?
C5 C6 C7 N1 -102.6(4) . . . . ?
C7 N1 C8 O2 178.9(4) . . . . ?
C10 N1 C8 O2 -2.7(6) . . . . ?
C7 N1 C8 C9 2.2(4) . . . . ?
C10 N1 C8 C9 -179.4(3) . . . . ?
O2 C8 C9 C6 -175.3(4) . . . . ?
N1 C8 C9 C6 1.4(4) . . . . ?
O2 C8 C9 C2 -66.7(5) . . . . ?
N1 C8 C9 C2 110.0(4) . . . . ?
C7 C6 C9 C8 -4.1(4) . . . . ?
C5 C6 C9 C8 111.2(3) . . . . ?
C7 C6 C9 C2 -119.8(3) . . . . ?
C5 C6 C9 C2 -4.5(4) . . . . ?
O3 C2 C9 C8 -70.6(4) . . . . ?
C1 C2 C9 C8 51.1(5) . . . . ?
C3 C2 C9 C8 -175.7(3) . . . . ?
O3 C2 C9 C6 39.2(4) . . . . ?
C1 C2 C9 C6 160.9(3) . . . . ?
C3 C2 C9 C6 -66.0(4) . . . . ?
C8 N1 C10 C11 -48.0(6) . . . . ?
C7 N1 C10 C11 130.2(5) . . . . ?
C8 N1 C10 C15 130.6(4) . . . . ?
C7 N1 C10 C15 -51.2(6) . . . . ?
C15 C10 C11 C12 0.8(7) . . . . ?
N1 C10 C11 C12 179.3(4) . . . . ?
C10 C11 C12 C13 0.0(7) . . . . ?
C11 C12 C13 C14 -0.2(7) . . . . ?
C11 C12 C13 N2 179.1(5) . . . . ?
C12 C13 C14 C15 -0.3(8) . . . . ?
N2 C13 C14 C15 -179.7(5) . . . . ?
C11 C10 C15 C14 -1.3(7) . . . . ?
N1 C10 C15 C14 -179.9(4) . . . . ?
C13 C14 C15 C10 1.1(8) . . . . ?
C21 C16 C17 C18 0.0 . . . . ?
N2 C16 C17 C18 -178.3(4) . . . . ?
C16 C17 C18 C19 0.0 . . . . ?
C17 C18 C19 C20 0.0 . . . . ?
C18 C19 C20 C21 0.0 . . . . ?
C19 C20 C21 C16 0.0 . . . . ?
C17 C16 C21 C20 0.0 . . . . ?
N2 C16 C21 C20 178.4(4) . . . . ?
C14 C13 N2 C22 42.4(7) . . . . ?
C12 C13 N2 C22 -136.9(5) . . . . ?
C14 C13 N2 C16 -137.6(5) . . . . ?
C12 C13 N2 C16 43.1(7) . . . . ?
C17 C16 N2 C13 -135.9(4) . . . . ?
C21 C16 N2 C13 45.7(6) . . . . ?
C17 C16 N2 C22 44.1(6) . . . . ?
C21 C16 N2 C22 -134.3(4) . . . . ?
C13 N2 C22 C23 -139.2(5) . . . . ?
C16 N2 C22 C23 40.8(6) . . . . ?
C13 N2 C22 C27 41.0(6) . . . . ?
C16 N2 C22 C27 -139.0(4) . . . . ?
C27 C22 C23 C24 0.0 . . . . ?
N2 C22 C23 C24 -179.8(5) . . . . ?
C22 C23 C24 C25 0.0 . . . . ?
C23 C24 C25 C26 0.0 . . . . ?
C24 C25 C26 C27 0.0 . . . . ?
C25 C26 C27 C22 0.0 . . . . ?
C23 C22 C27 C26 0.0 . . . . ?
N2 C22 C27 C26 179.8(5) . . . . ?

loop_
_platon_squeeze_void_nr
_platon_squeeze_void_average_x
_platon_squeeze_void_average_y
_platon_squeeze_void_average_z
_platon_squeeze_void_volume
_platon_squeeze_void_count_electrons
_platon_squeeze_void_content
1 0.062 0.267 0.326 135 22 ' '
2 -0.122 0.767 0.674 135 22 ' '
